data_1551633
loop_
_publ_author_name
'UEJI, Kan'
'TAMAKI, Yoshinori'
'MIYAMURA, Kazuo'

_publ_section_title
;
 Crystal Structure of
 4,4&amp;prime;-Bi(3-(1-methylethoxy)-3-cyclobutene-1,2-dione)
;
_journal_issue 0
_journal_name_full 'X-ray Structure Analysis Online'
_journal_page_first 57
_journal_paper_doi 10.2116/xraystruct.31.57
_journal_volume 31
_journal_year 2015
_chemical_formula_moiety 'C14 H14 O6'
_chemical_formula_sum 'C14 H14 O6'
_chemical_formula_weight 278.25
_chemical_name_systematic 4,4'-Bi(3-(1-methylethoxy)-3-cyclobutene-1,2-dione
_space_group_crystal_system monoclinic
_space_group_IT_number 14
_space_group_name_Hall '-P 2ybc'
_space_group_name_H-M_alt 'P 1 21/c 1'
_symmetry_space_group_name_Hall '-P 2ybc'
_symmetry_space_group_name_H-M 'P 1 21/c 1'
_atom_sites_solution_hydrogens difmap
_atom_sites_solution_primary direct
_atom_sites_solution_secondary difmap
_audit_creation_method SHELXL-2014/7
_audit_update_record
;
2015-08-18 # Formatted by publCIF

;
_cell_angle_alpha 90
_cell_angle_beta 106.414(2)
_cell_angle_gamma 90
_cell_formula_units_Z 2
_cell_length_a 5.6929(5)
_cell_length_b 13.3409(13)
_cell_length_c 9.5865(9)
_cell_measurement_reflns_used 1268
_cell_measurement_temperature 293(2)
_cell_measurement_theta_max 23.24
_cell_measurement_theta_min 2.69
_cell_volume 698.41(11)
_computing_cell_refinement 'Bruker SMART'
_computing_data_collection 'Bruker SMART'
_computing_data_reduction 'Bruker SAINT'
_computing_molecular_graphics Mercury
_computing_publication_material 'Bruker SHELXTL'
_computing_structure_refinement 'SHELXL-2014/7 (Sheldrick, 2014)'
_computing_structure_solution SHELXS
_diffrn_ambient_temperature 293(2)
_diffrn_detector_area_resol_mean 8.366
_diffrn_measured_fraction_theta_full 1.000
_diffrn_measured_fraction_theta_max 0.964
_diffrn_measurement_device_type 'CCD area detector'
_diffrn_measurement_method 'phi and omega scans'
_diffrn_radiation_type MoK\a
_diffrn_radiation_wavelength 0.71073
_diffrn_reflns_av_R_equivalents 0.0681
_diffrn_reflns_av_unetI/netI 0.0524
_diffrn_reflns_Laue_measured_fraction_full 1.000
_diffrn_reflns_Laue_measured_fraction_max 0.964
_diffrn_reflns_limit_h_max 6
_diffrn_reflns_limit_h_min -7
_diffrn_reflns_limit_k_max 16
_diffrn_reflns_limit_k_min -14
_diffrn_reflns_limit_l_max 10
_diffrn_reflns_limit_l_min -12
_diffrn_reflns_number 4174
_diffrn_reflns_point_group_measured_fraction_full 1.000
_diffrn_reflns_point_group_measured_fraction_max 0.964
_diffrn_reflns_theta_full 25.000
_diffrn_reflns_theta_max 27.555
_diffrn_reflns_theta_min 2.690
_exptl_absorpt_coefficient_mu 0.104
_exptl_absorpt_correction_T_max 0.9967
_exptl_absorpt_correction_T_min 0.9780
_exptl_absorpt_correction_type analytical
_exptl_absorpt_process_details
;
XPREP; Bruker AXS 2000
;
_exptl_crystal_colour Orange
_exptl_crystal_density_diffrn 1.323
_exptl_crystal_description Plate
_exptl_crystal_F_000 292
_exptl_crystal_size_max 0.240
_exptl_crystal_size_mid 0.130
_exptl_crystal_size_min 0.060
_refine_diff_density_max 0.201
_refine_diff_density_min -0.233
_refine_diff_density_rms 0.065
_refine_ls_extinction_method none
_refine_ls_goodness_of_fit_ref 0.903
_refine_ls_hydrogen_treatment refall
_refine_ls_matrix_type full
_refine_ls_number_parameters 119
_refine_ls_number_reflns 1564
_refine_ls_number_restraints 0
_refine_ls_restrained_S_all 0.903
_refine_ls_R_factor_all 0.0683
_refine_ls_R_factor_gt 0.0423
_refine_ls_shift/su_max 0.000
_refine_ls_shift/su_mean 0.000
_refine_ls_structure_factor_coef Fsqd
_refine_ls_weighting_details 'w=1/[\s^2^(Fo^2^)+(0.0533P)^2^] where P=(Fo^2^+2Fc^2^)/3'
_refine_ls_weighting_scheme calc
_refine_ls_wR_factor_gt 0.0894
_refine_ls_wR_factor_ref 0.0991
_reflns_Friedel_coverage 0.000
_reflns_number_gt 1057
_reflns_number_total 1564
_reflns_threshold_expression 'I > 2\s(I)'
_cod_data_source_file 31_57_1.txt
_cod_data_source_block BiSQiPr
_cod_database_code 1551633
_publcif_datablock.id {22d54557-14d0-4555-a2ff-a6fe35f833db}

_shelx_shelxl_version_number 2014/7
_shelx_space_group_comment
; 
The symmetry employed for this shelxl refinement is uniquely defined 
by the following loop, which should always be used as a source of 
symmetry information in preference to the above space-group names. 
They are only intended as comments. 
;
_shelx_estimated_absorpt_t_min 0.975
_shelx_estimated_absorpt_t_max 0.994

loop_
_space_group_symop_operation_xyz
'x, y, z'
'-x, y+1/2, -z+1/2'
'-x, -y, -z'
'x, -y-1/2, z-1/2'

loop_
_atom_site_label
_atom_site_type_symbol
_atom_site_fract_x
_atom_site_fract_y
_atom_site_fract_z
_atom_site_U_iso_or_equiv
_atom_site_adp_type
_atom_site_occupancy
_atom_site_site_symmetry_order
_atom_site_calc_flag
C1 C 0.3924(2) 0.47562(10) 0.95723(13) 0.0414(3) Uani 1 1 d
C2 C 0.1441(2) 0.51087(10) 0.88276(14) 0.0480(4) Uani 1 1 d
C3 C 0.0742(2) 0.40260(11) 0.83399(15) 0.0512(4) Uani 1 1 d
C4 C 0.3353(2) 0.37728(10) 0.91712(14) 0.0437(3) Uani 1 1 d
C5 C 0.3467(3) 0.19961(10) 0.89287(18) 0.0526(4) Uani 1 1 d
C6 C 0.5404(4) 0.13787(14) 0.8572(3) 0.0746(6) Uani 1 1 d
C9 C 0.2520(4) 0.15853(17) 1.0106(3) 0.0780(6) Uani 1 1 d
H5 H 0.216(3) 0.2148(10) 0.8067(16) 0.056(4) Uiso 1 1 d
H6 H 0.463(3) 0.0766(15) 0.820(2) 0.088(6) Uiso 1 1 d
H7 H 0.676(4) 0.1252(12) 0.942(2) 0.092(7) Uiso 1 1 d
H8 H 0.609(4) 0.1724(16) 0.788(2) 0.106(7) Uiso 1 1 d
H9 H 0.392(4) 0.1441(13) 1.097(2) 0.095(6) Uiso 1 1 d
H10 H 0.178(3) 0.0971(14) 0.9779(19) 0.090(6) Uiso 1 1 d
H11 H 0.131(4) 0.2023(16) 1.033(2) 0.110(7) Uiso 1 1 d
O1 O 0.03497(18) 0.58923(8) 0.86805(12) 0.0665(3) Uani 1 1 d
O2 O -0.1018(2) 0.35860(9) 0.76390(13) 0.0759(4) Uani 1 1 d
O3 O 0.46749(16) 0.29696(7) 0.94575(11) 0.0554(3) Uani 1 1 d

loop_
_atom_site_aniso_label
_atom_site_aniso_U_11
_atom_site_aniso_U_22
_atom_site_aniso_U_33
_atom_site_aniso_U_23
_atom_site_aniso_U_13
_atom_site_aniso_U_12
C1 0.0398(7) 0.0417(7) 0.0425(7) 0.0025(5) 0.0116(6) -0.0002(5)
C2 0.0427(7) 0.0515(8) 0.0486(8) 0.0082(6) 0.0112(6) 0.0045(6)
C3 0.0412(7) 0.0594(9) 0.0494(8) -0.0023(6) 0.0070(7) -0.0019(6)
C4 0.0405(7) 0.0453(8) 0.0441(8) -0.0004(5) 0.0099(6) -0.0009(5)
C5 0.0495(8) 0.0412(8) 0.0598(9) -0.0099(6) 0.0034(7) -0.0035(6)
C6 0.0702(12) 0.0572(11) 0.0957(16) -0.0213(10) 0.0220(12) 0.0014(9)
C9 0.0776(13) 0.0688(13) 0.0899(15) -0.0044(11) 0.0274(12) -0.0170(10)
O1 0.0546(6) 0.0576(7) 0.0810(8) 0.0132(5) 0.0086(5) 0.0145(5)
O2 0.0493(6) 0.0824(9) 0.0817(8) -0.0149(6) -0.0045(6) -0.0077(6)
O3 0.0452(5) 0.0406(6) 0.0714(7) -0.0075(4) 0.0018(5) 0.0002(4)

loop_
_atom_type_symbol
_atom_type_description
_atom_type_scat_dispersion_real
_atom_type_scat_dispersion_imag
_atom_type_scat_source
C C 0.0033 0.0016 'International Tables Vol C Tables 4.2.6.8 and 6.1.1.4'
H H 0.0000 0.0000 'International Tables Vol C Tables 4.2.6.8 and 6.1.1.4'
O O 0.0106 0.0060 'International Tables Vol C Tables 4.2.6.8 and 6.1.1.4'

loop_
_geom_angle_atom_site_label_1
_geom_angle_atom_site_label_2
_geom_angle_atom_site_label_3
_geom_angle
_geom_angle_site_symmetry_1
_geom_angle_site_symmetry_3
C4 C1 C1 133.74(15) . 3_667
C4 C1 C2 92.89(11) . .
C1 C1 C2 133.34(15) 3_667 .
O1 C2 C1 136.78(14) . .
O1 C2 C3 134.47(14) . .
C1 C2 C3 88.72(11) . .
O2 C3 C4 137.01(15) . .
O2 C3 C2 137.67(14) . .
C4 C3 C2 85.31(10) . .
O3 C4 C1 130.65(12) . .
O3 C4 C3 136.28(12) . .
C1 C4 C3 93.07(11) . .
C9 C5 O3 107.13(14) . .
C9 C5 C6 114.90(17) . .
O3 C5 C6 105.04(12) . .
C9 C5 H5 111.8(8) . .
O3 C5 H5 106.1(8) . .
C6 C5 H5 111.1(8) . .
C5 C6 H6 105.5(11) . .
C5 C6 H7 111.8(11) . .
H6 C6 H7 110.0(15) . .
C5 C6 H8 111.0(12) . .
H6 C6 H8 112.4(17) . .
H7 C6 H8 106.3(16) . .
C5 C9 H9 109.0(11) . .
C5 C9 H10 107.1(11) . .
H9 C9 H10 106.9(15) . .
C5 C9 H11 112.2(13) . .
H9 C9 H11 112.7(17) . .
H10 C9 H11 108.7(17) . .
C4 O3 C5 117.72(11) . .

loop_
_geom_bond_atom_site_label_1
_geom_bond_atom_site_label_2
_geom_bond_distance
_geom_bond_site_symmetry_2
_geom_bond_publ_flag
C1 C4 1.3798(18) . yes
C1 C1 1.424(2) 3_667 yes
C1 C2 1.4694(18) . yes
C2 O1 1.2037(15) . yes
C2 C3 1.536(2) . yes
C3 O2 1.1915(16) . yes
C3 C4 1.5128(19) . yes
C4 O3 1.2935(15) . yes
C5 C9 1.487(2) . ?
C5 O3 1.4898(16) . ?
C5 C6 1.491(2) . ?
C5 H5 0.963(15) . ?
C6 H6 0.95(2) . ?
C6 H7 0.97(2) . ?
C6 H8 0.98(2) . ?
C9 H9 0.99(2) . ?
C9 H10 0.934(19) . ?
C9 H11 0.97(2) . ?

loop_
_geom_torsion_atom_site_label_1
_geom_torsion_atom_site_label_2
_geom_torsion_atom_site_label_3
_geom_torsion_atom_site_label_4
_geom_torsion
_geom_torsion_site_symmetry_1
C4 C1 C2 O1 177.19(17) .
C1 C1 C2 O1 -0.9(3) 3_667
C4 C1 C2 C3 -0.78(10) .
C1 C1 C2 C3 -178.82(19) 3_667
O1 C2 C3 O2 2.6(3) .
C1 C2 C3 O2 -179.30(18) .
O1 C2 C3 C4 -177.34(16) .
C1 C2 C3 C4 0.71(9) .
C1 C1 C4 O3 -0.8(3) 3_667
C2 C1 C4 O3 -178.78(14) .
C1 C1 C4 C3 178.82(19) 3_667
C2 C1 C4 C3 0.79(10) .
O2 C3 C4 O3 -1.2(3) .
C2 C3 C4 O3 178.77(16) .
O2 C3 C4 C1 179.26(18) .
C2 C3 C4 C1 -0.76(10) .
C1 C4 O3 C5 176.50(14) .
C3 C4 O3 C5 -2.9(2) .
C9 C5 O3 C4 -91.04(17) .
C6 C5 O3 C4 146.34(15) .

loop_
_publcif_info_datablock.id
_publcif_info_datablock.publ_exptl
_publcif_info_datablock.publ_geom
_publcif_info_datablock.structure
{22d54557-14d0-4555-a2ff-a6fe35f833db} y y y

loop_
_publcif_info_tables.block_id
_publcif_info_tables.reference_item
{22d54557-14d0-4555-a2ff-a6fe35f833db} '_geom_bond_atom_site_label_1'

loop_
_publcif_info_cif.paper_type
E
